data_1502653
loop_
_publ_author_name
'Wang, Zhi-Hong'
'Guo, Yan-Zhao'
'Zhang, Jun'
'Ma, Lin'
'Song, Hai-Bin'
'Fan, Zhi-Jin'

_publ_section_title
;
 Synthesis and biological activity of organotin
 4-methyl-1,2,3-thiadiazole-5-carboxylates and
 benzo[1,2,3]thiadiazole-7-carboxylates.
;
_journal_issue 5
_journal_name_full 'Journal of agricultural and food chemistry'
_journal_page_first 2715
_journal_page_last 2719
_journal_paper_doi 10.1021/jf902168d
_journal_volume 58
_journal_year 2010
_chemical_formula_sum 'C18.67 H21.33 N2.67 O3.33 S1.33 Sn1.33'
_chemical_formula_weight 537.38
_chemical_name_systematic
; 
 ? 
;
_space_group_IT_number 2
_symmetry_cell_setting triclinic
_symmetry_space_group_name_Hall '-P 1'
_symmetry_space_group_name_H-M 'P -1'
_atom_sites_solution_hydrogens geom
_atom_sites_solution_primary direct
_atom_sites_solution_secondary difmap
_audit_creation_method SHELXL-97
_cell_angle_alpha 74.75(3)
_cell_angle_beta 71.81(3)
_cell_angle_gamma 65.93(3)
_cell_formula_units_Z 3
_cell_length_a 11.008(2)
_cell_length_b 12.502(3)
_cell_length_c 13.118(3)
_cell_measurement_reflns_used 4673
_cell_measurement_temperature 113(2)
_cell_measurement_theta_max 27.880
_cell_measurement_theta_min 2.634
_cell_volume 1546.7(7)
_computing_cell_refinement crystalclear
_computing_data_collection crystalclear
_computing_data_reduction crystalclear
_computing_molecular_graphics 'Bruker SHELXTL'
_computing_publication_material 'Bruker SHELXTL'
_computing_structure_refinement 'SHELXL-97 (Sheldrick, 1997)'
_computing_structure_solution 'SHELXS-97 (Sheldrick, 1990)'
_diffrn_ambient_temperature 113(2)
_diffrn_measured_fraction_theta_full 0.991
_diffrn_measured_fraction_theta_max 0.991
_diffrn_measurement_device_type 'rigaku saturn'
_diffrn_measurement_method '\w scans'
_diffrn_radiation_monochromator confocal
_diffrn_radiation_source 'rotating anode'
_diffrn_radiation_type MoK\a
_diffrn_radiation_wavelength 0.71073
_diffrn_reflns_av_R_equivalents 0.0267
_diffrn_reflns_av_sigmaI/netI 0.0421
_diffrn_reflns_limit_h_max 13
_diffrn_reflns_limit_h_min -11
_diffrn_reflns_limit_k_max 14
_diffrn_reflns_limit_k_min -14
_diffrn_reflns_limit_l_max 15
_diffrn_reflns_limit_l_min -12
_diffrn_reflns_number 8921
_diffrn_reflns_theta_full 25.02
_diffrn_reflns_theta_max 25.02
_diffrn_reflns_theta_min 2.63
_diffrn_standards_decay_% 0
_diffrn_standards_interval_count 0
_diffrn_standards_interval_time 0
_diffrn_standards_number 0
_exptl_absorpt_coefficient_mu 1.793
_exptl_absorpt_correction_T_max 0.8698
_exptl_absorpt_correction_T_min 0.7874
_exptl_absorpt_correction_type multi-scan
_exptl_absorpt_process_details crystalclear
_exptl_crystal_colour yellow
_exptl_crystal_density_diffrn 1.731
_exptl_crystal_density_method 'not measured'
_exptl_crystal_description block
_exptl_crystal_F_000 800
_exptl_crystal_size_max 0.14
_exptl_crystal_size_mid 0.12
_exptl_crystal_size_min 0.08
_refine_diff_density_max 0.660
_refine_diff_density_min -0.968
_refine_diff_density_rms 0.094
_refine_ls_extinction_method none
_refine_ls_goodness_of_fit_ref 1.062
_refine_ls_hydrogen_treatment constr
_refine_ls_matrix_type full
_refine_ls_number_parameters 374
_refine_ls_number_reflns 5403
_refine_ls_number_restraints 0
_refine_ls_restrained_S_all 1.062
_refine_ls_R_factor_all 0.0296
_refine_ls_R_factor_gt 0.0252
_refine_ls_shift/su_max 0.002
_refine_ls_shift/su_mean 0.000
_refine_ls_structure_factor_coef Fsqd
_refine_ls_weighting_details 'calc w=1/[\s^2^(Fo^2^)+(0.0332P)^2^+0.0000P] where P=(Fo^2^+2Fc^2^)/3'
_refine_ls_weighting_scheme calc
_refine_ls_wR_factor_gt 0.0654
_refine_ls_wR_factor_ref 0.0667
_reflns_number_gt 4532
_reflns_number_total 5403
_reflns_threshold_expression >2sigma(I)
_cod_data_source_file jf902168d_si_001.cif
_cod_data_source_block Figure1
_cod_depositor_comments
;
The following automatic conversions were performed:

'_symmetry_cell_setting' value 'Triclinic' changed to 'triclinic'
according to /home/saulius/struct/CIF-dictionaries/cif_core.dic
dictionary named 'cif_core.dic' version 2.4.2 from
2011-04-26.

'_exptl_absorpt_correction_type' value 'MULTI-SCAN'
changed to 'multi-scan' according to
/home/saulius/struct/CIF-dictionaries/cif_core.dic dictionary named
'cif_core.dic' version 2.4.2 from
2011-04-26.

'_refine_ls_hydrogen_treatment' value 'CONSTR' changed
to 'constr' according to
/home/saulius/struct/CIF-dictionaries/cif_core.dic dictionary named
'cif_core.dic' version 2.4.2 from 2011-04-26.

Automatic conversion script
Id: cif_fix_values 1715 2011-07-08 13:25:40Z adriana 
;
_cod_original_cell_volume 1546.7(5)
_cod_original_sg_symbol_H-M P-1
_cod_database_code 1502653

loop_
_symmetry_equiv_pos_as_xyz
'x, y, z'
'-x, -y, -z'

loop_
_atom_site_label
_atom_site_type_symbol
_atom_site_fract_x
_atom_site_fract_y
_atom_site_fract_z
_atom_site_U_iso_or_equiv
_atom_site_adp_type
_atom_site_occupancy
_atom_site_symmetry_multiplicity
_atom_site_calc_flag
_atom_site_refinement_flags
Sn1 Sn 0.53228(2) 0.475042(16) 0.120464(16) 0.01226(7) Uani 1 1 d .
Sn2 Sn 0.33508(2) 0.311770(16) 0.108194(16) 0.01302(7) Uani 1 1 d .
S1 S 0.69854(9) 0.46613(7) 0.38120(7) 0.0239(2) Uani 1 1 d .
S2 S 0.26824(9) 0.06848(7) 0.52875(7) 0.0243(2) Uani 1 1 d .
O1 O 0.7113(2) 0.69200(18) 0.04942(18) 0.0246(5) Uani 1 1 d .
O2 O 0.6581(2) 0.54689(18) 0.17366(18) 0.0246(5) Uani 1 1 d .
O3 O 0.4321(2) 0.42771(16) 0.03105(16) 0.0139(4) Uani 1 1 d .
O4 O 0.4019(2) 0.32426(17) 0.24498(16) 0.0183(5) Uani 1 1 d .
O5 O 0.2894(2) 0.20126(18) 0.32259(17) 0.0236(5) Uani 1 1 d .
N1 N 0.7575(3) 0.4373(2) 0.4958(2) 0.0314(7) Uani 1 1 d .
N2 N 0.8327(3) 0.4963(2) 0.4875(2) 0.0289(7) Uani 1 1 d .
N3 N 0.2889(3) 0.0035(2) 0.6577(2) 0.0313(7) Uani 1 1 d .
N4 N 0.3631(3) 0.0385(2) 0.6894(2) 0.0262(7) Uani 1 1 d .
C1 C 0.7136(3) 0.6246(3) 0.1390(3) 0.0158(7) Uani 1 1 d .
C2 C 0.7852(3) 0.6333(2) 0.2139(2) 0.0148(6) Uani 1 1 d .
C3 C 0.8602(3) 0.7070(2) 0.1852(3) 0.0177(7) Uani 1 1 d .
H3 H 0.8641 0.7548 0.1175 0.021 Uiso 1 1 calc R
C4 C 0.9302(3) 0.7113(3) 0.2557(3) 0.0209(7) Uani 1 1 d .
H4 H 0.9809 0.7609 0.2335 0.025 Uiso 1 1 calc R
C5 C 0.9256(3) 0.6436(3) 0.3571(3) 0.0238(7) Uani 1 1 d .
H5 H 0.9724 0.6465 0.4038 0.029 Uiso 1 1 calc R
C6 C 0.8477(3) 0.5698(3) 0.3880(3) 0.0201(7) Uani 1 1 d .
C7 C 0.7798(3) 0.5653(2) 0.3173(3) 0.0162(7) Uani 1 1 d .
C8 C 0.3587(3) 0.5849(3) 0.2195(3) 0.0223(7) Uani 1 1 d .
H8A H 0.2782 0.5729 0.2167 0.027 Uiso 1 1 calc R
H8B H 0.3680 0.5605 0.2941 0.027 Uiso 1 1 calc R
C9 C 0.3362(4) 0.7175(3) 0.1870(3) 0.0341(9) Uani 1 1 d .
H9A H 0.4116 0.7315 0.1958 0.051 Uiso 1 1 calc R
H9B H 0.2529 0.7619 0.2324 0.051 Uiso 1 1 calc R
H9C H 0.3301 0.7421 0.1124 0.051 Uiso 1 1 calc R
C10 C 0.7020(3) 0.3135(2) 0.1228(3) 0.0217(7) Uani 1 1 d .
H10A H 0.7292 0.2950 0.1908 0.026 Uiso 1 1 calc R
H10B H 0.6752 0.2500 0.1190 0.026 Uiso 1 1 calc R
C11 C 0.8227(3) 0.3199(3) 0.0291(3) 0.0280(8) Uani 1 1 d .
H11A H 0.7958 0.3390 -0.0384 0.042 Uiso 1 1 calc R
H11B H 0.8963 0.2446 0.0316 0.042 Uiso 1 1 calc R
H11C H 0.8523 0.3801 0.0346 0.042 Uiso 1 1 calc R
C12 C 0.1214(3) 0.3977(3) 0.1603(3) 0.0268(8) Uani 1 1 d .
H12A H 0.1024 0.4334 0.2236 0.032 Uiso 1 1 calc R
H12B H 0.0881 0.4606 0.1032 0.032 Uiso 1 1 calc R
C13 C 0.0463(4) 0.3115(3) 0.1886(3) 0.0356(9) Uani 1 1 d .
H13A H 0.0690 0.2728 0.1274 0.053 Uiso 1 1 calc R
H13B H -0.0506 0.3540 0.2067 0.053 Uiso 1 1 calc R
H13C H 0.0729 0.2532 0.2496 0.053 Uiso 1 1 calc R
C14 C 0.4701(3) 0.1346(2) 0.0975(3) 0.0196(7) Uani 1 1 d .
H14A H 0.5296 0.1312 0.0252 0.024 Uiso 1 1 calc R
H14B H 0.5271 0.1100 0.1489 0.024 Uiso 1 1 calc R
C15 C 0.3953(4) 0.0480(3) 0.1206(3) 0.0315(9) Uani 1 1 d .
H15A H 0.3399 0.0478 0.1935 0.047 Uiso 1 1 calc R
H15B H 0.4609 -0.0303 0.1125 0.047 Uiso 1 1 calc R
H15C H 0.3380 0.0723 0.0704 0.047 Uiso 1 1 calc R
C16 C 0.3623(3) 0.2526(3) 0.3264(3) 0.0179(7) Uani 1 1 d .
C17 C 0.4093(3) 0.2285(2) 0.4278(2) 0.0171(7) Uani 1 1 d .
C18 C 0.4915(3) 0.2795(3) 0.4414(3) 0.0206(7) Uani 1 1 d .
H18 H 0.5203 0.3329 0.3847 0.025 Uiso 1 1 calc R
C19 C 0.5330(3) 0.2533(3) 0.5382(3) 0.0235(7) Uani 1 1 d .
H19 H 0.5870 0.2908 0.5450 0.028 Uiso 1 1 calc R
C20 C 0.4955(3) 0.1733(3) 0.6233(3) 0.0238(8) Uani 1 1 d .
H20 H 0.5253 0.1545 0.6870 0.029 Uiso 1 1 calc R
C21 C 0.4104(3) 0.1201(2) 0.6114(3) 0.0206(7) Uani 1 1 d .
C22 C 0.3684(3) 0.1482(2) 0.5150(3) 0.0182(7) Uani 1 1 d .
C23 C -0.0405(4) 0.9981(3) 0.1113(3) 0.0341(9) Uani 1 1 d .
H23 H -0.0674 0.9970 0.1861 0.041 Uiso 1 1 calc R
C24 C 0.0903(4) 0.9971(3) 0.0547(3) 0.0341(9) Uani 1 1 d .
H24 H 0.1511 0.9949 0.0916 0.041 Uiso 1 1 calc R
C25 C 0.1289(4) 0.9992(3) -0.0562(3) 0.0347(10) Uani 1 1 d .
H25 H 0.2160 0.9988 -0.0939 0.042 Uiso 1 1 calc R
C26 C -0.0596(5) 0.1060(4) 0.4414(5) 0.0591(14) Uani 1 1 d .
H26 H -0.1009 0.1780 0.4008 0.071 Uiso 1 1 calc R
C27 C 0.0345(5) 0.0131(5) 0.3902(4) 0.0616(13) Uani 1 1 d .
H27 H 0.0592 0.0221 0.3147 0.074 Uiso 1 1 calc R
C28 C 0.0922(5) -0.0933(4) 0.4505(4) 0.0541(12) Uani 1 1 d .
H28 H 0.1545 -0.1572 0.4159 0.065 Uiso 1 1 calc R

loop_
_atom_site_aniso_label
_atom_site_aniso_U_11
_atom_site_aniso_U_22
_atom_site_aniso_U_33
_atom_site_aniso_U_23
_atom_site_aniso_U_13
_atom_site_aniso_U_12
Sn1 0.01585(13) 0.01432(12) 0.00906(12) 0.00007(8) -0.00320(9) -0.00871(9)
Sn2 0.01489(13) 0.01489(12) 0.01173(12) 0.00043(9) -0.00257(9) -0.00963(9)
S1 0.0333(5) 0.0255(4) 0.0185(4) 0.0030(3) -0.0073(4) -0.0189(4)
S2 0.0280(5) 0.0240(4) 0.0216(5) 0.0008(4) -0.0026(4) -0.0149(4)
O1 0.0370(15) 0.0298(12) 0.0166(12) 0.0072(10) -0.0157(11) -0.0210(11)
O2 0.0380(15) 0.0266(12) 0.0222(13) 0.0046(10) -0.0162(11) -0.0227(11)
O3 0.0172(12) 0.0178(10) 0.0100(11) 0.0000(9) -0.0022(9) -0.0115(9)
O4 0.0288(13) 0.0199(11) 0.0107(11) 0.0028(9) -0.0057(10) -0.0155(9)
O5 0.0314(14) 0.0305(12) 0.0176(12) 0.0016(10) -0.0061(10) -0.0224(11)
N1 0.044(2) 0.0337(16) 0.0207(16) 0.0046(13) -0.0141(15) -0.0181(15)
N2 0.0373(19) 0.0320(15) 0.0207(16) 0.0055(13) -0.0160(14) -0.0148(14)
N3 0.0337(18) 0.0273(15) 0.0255(17) 0.0042(13) -0.0032(14) -0.0112(13)
N4 0.0277(17) 0.0250(15) 0.0209(16) 0.0030(12) -0.0049(13) -0.0090(13)
C1 0.0144(16) 0.0180(15) 0.0158(17) -0.0046(13) -0.0041(13) -0.0048(12)
C2 0.0162(16) 0.0133(14) 0.0150(16) -0.0048(12) -0.0054(13) -0.0024(12)
C3 0.0183(17) 0.0171(15) 0.0176(17) -0.0013(13) -0.0041(14) -0.0071(13)
C4 0.0214(18) 0.0225(16) 0.0275(19) -0.0035(14) -0.0083(15) -0.0147(14)
C5 0.0245(19) 0.0274(17) 0.0273(19) -0.0062(15) -0.0160(16) -0.0083(14)
C6 0.0252(19) 0.0203(15) 0.0178(17) 0.0007(13) -0.0111(15) -0.0088(13)
C7 0.0162(17) 0.0138(14) 0.0188(17) -0.0022(13) -0.0051(14) -0.0051(12)
C8 0.0269(19) 0.0246(17) 0.0137(17) -0.0037(14) 0.0011(14) -0.0114(14)
C9 0.033(2) 0.0245(18) 0.038(2) -0.0145(17) 0.0012(18) -0.0052(16)
C10 0.0229(18) 0.0176(15) 0.0237(18) 0.0043(14) -0.0074(15) -0.0094(13)
C11 0.0161(18) 0.0256(17) 0.034(2) 0.0041(16) -0.0046(16) -0.0053(14)
C12 0.0215(19) 0.0239(17) 0.031(2) -0.0012(15) -0.0013(16) -0.0095(14)
C13 0.0183(19) 0.036(2) 0.051(3) -0.0049(18) -0.0039(18) -0.0128(16)
C14 0.0230(18) 0.0165(15) 0.0199(17) -0.0026(13) -0.0057(14) -0.0071(13)
C15 0.047(2) 0.0222(17) 0.028(2) -0.0027(15) -0.0049(18) -0.0188(16)
C16 0.0185(17) 0.0193(15) 0.0142(17) -0.0058(13) 0.0004(14) -0.0062(13)
C17 0.0181(17) 0.0173(15) 0.0132(16) -0.0005(13) -0.0025(13) -0.0057(13)
C18 0.0241(19) 0.0186(16) 0.0172(17) -0.0015(13) -0.0025(14) -0.0082(13)
C19 0.0222(19) 0.0300(18) 0.0219(18) -0.0046(15) -0.0068(15) -0.0115(14)
C20 0.0238(19) 0.0265(17) 0.0184(18) -0.0029(15) -0.0087(15) -0.0038(14)
C21 0.0206(18) 0.0183(15) 0.0158(17) 0.0015(13) -0.0033(14) -0.0033(13)
C22 0.0182(17) 0.0175(15) 0.0164(17) -0.0019(13) -0.0031(14) -0.0050(13)
C23 0.038(2) 0.0226(18) 0.035(2) 0.0003(16) -0.0004(18) -0.0126(16)
C24 0.030(2) 0.0188(17) 0.054(3) 0.0109(17) -0.019(2) -0.0119(15)
C25 0.020(2) 0.0159(17) 0.054(3) 0.0014(17) 0.0033(18) -0.0056(14)
C26 0.043(3) 0.043(3) 0.077(4) 0.022(3) -0.021(3) -0.016(2)
C27 0.057(3) 0.093(4) 0.039(3) 0.003(3) -0.010(2) -0.039(3)
C28 0.037(3) 0.053(3) 0.071(4) -0.023(3) -0.003(3) -0.014(2)

loop_
_atom_type_symbol
_atom_type_description
_atom_type_scat_dispersion_real
_atom_type_scat_dispersion_imag
_atom_type_scat_source
C C 0.0033 0.0016 'International Tables Vol C Tables 4.2.6.8 and 6.1.1.4'
H H 0.0000 0.0000 'International Tables Vol C Tables 4.2.6.8 and 6.1.1.4'
N N 0.0061 0.0033 'International Tables Vol C Tables 4.2.6.8 and 6.1.1.4'
O O 0.0106 0.0060 'International Tables Vol C Tables 4.2.6.8 and 6.1.1.4'
S S 0.1246 0.1234 'International Tables Vol C Tables 4.2.6.8 and 6.1.1.4'
Sn Sn -0.6537 1.4246 'International Tables Vol C Tables 4.2.6.8 and 6.1.1.4'

loop_
_geom_angle_atom_site_label_1
_geom_angle_atom_site_label_2
_geom_angle_atom_site_label_3
_geom_angle
_geom_angle_site_symmetry_1
_geom_angle_site_symmetry_3
O3 Sn1 C8 108.08(10) 2_665 .
O3 Sn1 C10 106.99(11) 2_665 .
C8 Sn1 C10 143.88(13) . .
O3 Sn1 O3 76.76(8) 2_665 .
C8 Sn1 O3 99.60(11) . .
C10 Sn1 O3 96.52(10) . .
O3 Sn1 O2 89.29(8) 2_665 .
C8 Sn1 O2 86.73(11) . .
C10 Sn1 O2 85.30(11) . .
O3 Sn1 O2 165.87(8) . .
O3 Sn1 Sn1 39.48(5) 2_665 2_665
C8 Sn1 Sn1 107.58(10) . 2_665
C10 Sn1 Sn1 104.83(10) . 2_665
O3 Sn1 Sn1 37.27(5) . 2_665
O2 Sn1 Sn1 128.74(6) . 2_665
O3 Sn2 C12 112.33(10) . .
O3 Sn2 C14 111.20(10) . .
C12 Sn2 C14 135.84(12) . .
O3 Sn2 O4 80.84(8) . .
C12 Sn2 O4 99.75(12) . .
C14 Sn2 O4 93.99(11) . .
O3 Sn2 O1 91.83(8) . 2_665
C12 Sn2 O1 85.57(12) . 2_665
C14 Sn2 O1 86.02(11) . 2_665
O4 Sn2 O1 172.16(8) . 2_665
C7 S1 N1 92.17(15) . .
C22 S2 N3 91.69(16) . .
C1 O1 Sn2 133.69(19) . 2_665
C1 O2 Sn1 139.3(2) . .
Sn2 O3 Sn1 138.06(10) . 2_665
Sn2 O3 Sn1 118.69(9) . .
Sn1 O3 Sn1 103.24(8) 2_665 .
C16 O4 Sn2 105.97(18) . .
N2 N1 S1 112.8(2) . .
N1 N2 C6 112.9(3) . .
N4 N3 S2 113.4(2) . .
N3 N4 C21 112.6(3) . .
O1 C1 O2 125.3(3) . .
O1 C1 C2 119.8(3) . .
O2 C1 C2 114.9(3) . .
C3 C2 C7 117.1(3) . .
C3 C2 C1 122.4(3) . .
C7 C2 C1 120.5(3) . .
C2 C3 C4 121.5(3) . .
C2 C3 H3 119.2 . .
C4 C3 H3 119.2 . .
C5 C4 C3 121.2(3) . .
C5 C4 H4 119.4 . .
C3 C4 H4 119.4 . .
C4 C5 C6 117.8(3) . .
C4 C5 H5 121.1 . .
C6 C5 H5 121.1 . .
C7 C6 N2 114.7(3) . .
C7 C6 C5 120.5(3) . .
N2 C6 C5 124.7(3) . .
C6 C7 C2 121.8(3) . .
C6 C7 S1 107.5(2) . .
C2 C7 S1 130.8(2) . .
C9 C8 Sn1 114.2(2) . .
C9 C8 H8A 108.7 . .
Sn1 C8 H8A 108.7 . .
C9 C8 H8B 108.7 . .
Sn1 C8 H8B 108.7 . .
H8A C8 H8B 107.6 . .
C8 C9 H9A 109.5 . .
C8 C9 H9B 109.5 . .
H9A C9 H9B 109.5 . .
C8 C9 H9C 109.5 . .
H9A C9 H9C 109.5 . .
H9B C9 H9C 109.5 . .
C11 C10 Sn1 111.9(2) . .
C11 C10 H10A 109.2 . .
Sn1 C10 H10A 109.2 . .
C11 C10 H10B 109.2 . .
Sn1 C10 H10B 109.2 . .
H10A C10 H10B 107.9 . .
C10 C11 H11A 109.5 . .
C10 C11 H11B 109.5 . .
H11A C11 H11B 109.5 . .
C10 C11 H11C 109.5 . .
H11A C11 H11C 109.5 . .
H11B C11 H11C 109.5 . .
C13 C12 Sn2 111.4(2) . .
C13 C12 H12A 109.3 . .
Sn2 C12 H12A 109.3 . .
C13 C12 H12B 109.3 . .
Sn2 C12 H12B 109.3 . .
H12A C12 H12B 108.0 . .
C12 C13 H13A 109.5 . .
C12 C13 H13B 109.5 . .
H13A C13 H13B 109.5 . .
C12 C13 H13C 109.5 . .
H13A C13 H13C 109.5 . .
H13B C13 H13C 109.5 . .
C15 C14 Sn2 112.9(2) . .
C15 C14 H14A 109.0 . .
Sn2 C14 H14A 109.0 . .
C15 C14 H14B 109.0 . .
Sn2 C14 H14B 109.0 . .
H14A C14 H14B 107.8 . .
C14 C15 H15A 109.5 . .
C14 C15 H15B 109.5 . .
H15A C15 H15B 109.5 . .
C14 C15 H15C 109.5 . .
H15A C15 H15C 109.5 . .
H15B C15 H15C 109.5 . .
O5 C16 O4 122.4(3) . .
O5 C16 C17 118.9(3) . .
O4 C16 C17 118.7(3) . .
C18 C17 C22 117.4(3) . .
C18 C17 C16 124.2(3) . .
C22 C17 C16 118.4(3) . .
C17 C18 C19 121.8(3) . .
C17 C18 H18 119.1 . .
C19 C18 H18 119.1 . .
C20 C19 C18 121.2(3) . .
C20 C19 H19 119.4 . .
C18 C19 H19 119.4 . .
C19 C20 C21 118.0(3) . .
C19 C20 H20 121.0 . .
C21 C20 H20 121.0 . .
N4 C21 C22 114.6(3) . .
N4 C21 C20 125.2(3) . .
C22 C21 C20 120.2(3) . .
C21 C22 C17 121.4(3) . .
C21 C22 S2 107.6(2) . .
C17 C22 S2 131.0(3) . .
C25 C23 C24 119.6(4) 2_575 .
C25 C23 H23 120.2 2_575 .
C24 C23 H23 120.2 . .
C25 C24 C23 119.7(4) . .
C25 C24 H24 120.2 . .
C23 C24 H24 120.2 . .
C23 C25 C24 120.7(3) 2_575 .
C23 C25 H25 119.7 2_575 .
C24 C25 H25 119.7 . .
C28 C26 C27 119.9(4) 2_556 .
C28 C26 H26 120.0 2_556 .
C27 C26 H26 120.0 . .
C28 C27 C26 119.6(5) . .
C28 C27 H27 120.2 . .
C26 C27 H27 120.2 . .
C26 C28 C27 120.4(4) 2_556 .
C26 C28 H28 119.8 2_556 .
C27 C28 H28 119.8 . .

loop_
_geom_bond_atom_site_label_1
_geom_bond_atom_site_label_2
_geom_bond_distance
_geom_bond_site_symmetry_2
Sn1 O3 2.053(2) 2_665
Sn1 C8 2.116(3) .
Sn1 C10 2.121(3) .
Sn1 O3 2.155(2) .
Sn1 O2 2.272(2) .
Sn1 Sn1 3.2992(9) 2_665
Sn2 O3 2.0206(19) .
Sn2 C12 2.116(3) .
Sn2 C14 2.117(3) .
Sn2 O4 2.202(2) .
Sn2 O1 2.295(2) 2_665
S1 C7 1.711(3) .
S1 N1 1.716(3) .
S2 C22 1.709(3) .
S2 N3 1.714(3) .
O1 C1 1.253(4) .
O1 Sn2 2.295(2) 2_665
O2 C1 1.266(4) .
O3 Sn1 2.053(2) 2_665
O4 C16 1.288(4) .
O5 C16 1.233(4) .
N1 N2 1.282(4) .
N2 C6 1.391(4) .
N3 N4 1.278(4) .
N4 C21 1.383(4) .
C1 C2 1.485(4) .
C2 C3 1.386(4) .
C2 C7 1.396(4) .
C3 C4 1.399(4) .
C3 H3 0.9300 .
C4 C5 1.374(5) .
C4 H4 0.9300 .
C5 C6 1.408(4) .
C5 H5 0.9300 .
C6 C7 1.385(4) .
C8 C9 1.533(4) .
C8 H8A 0.9700 .
C8 H8B 0.9700 .
C9 H9A 0.9600 .
C9 H9B 0.9600 .
C9 H9C 0.9600 .
C10 C11 1.516(5) .
C10 H10A 0.9700 .
C10 H10B 0.9700 .
C11 H11A 0.9600 .
C11 H11B 0.9600 .
C11 H11C 0.9600 .
C12 C13 1.519(4) .
C12 H12A 0.9700 .
C12 H12B 0.9700 .
C13 H13A 0.9600 .
C13 H13B 0.9600 .
C13 H13C 0.9600 .
C14 C15 1.530(4) .
C14 H14A 0.9700 .
C14 H14B 0.9700 .
C15 H15A 0.9600 .
C15 H15B 0.9600 .
C15 H15C 0.9600 .
C16 C17 1.489(4) .
C17 C18 1.375(4) .
C17 C22 1.401(4) .
C18 C19 1.395(4) .
C18 H18 0.9300 .
C19 C20 1.371(4) .
C19 H19 0.9300 .
C20 C21 1.413(5) .
C20 H20 0.9300 .
C21 C22 1.392(4) .
C23 C25 1.367(5) 2_575
C23 C24 1.396(5) .
C23 H23 0.9300 .
C24 C25 1.379(5) .
C24 H24 0.9300 .
C25 C23 1.367(5) 2_575
C25 H25 0.9300 .
C26 C28 1.332(7) 2_556
C26 C27 1.368(7) .
C26 H26 0.9300 .
C27 C28 1.367(6) .
C27 H27 0.9300 .
C28 C26 1.332(7) 2_556
C28 H28 0.9300 .

loop_
_geom_torsion_atom_site_label_1
_geom_torsion_atom_site_label_2
_geom_torsion_atom_site_label_3
_geom_torsion_atom_site_label_4
_geom_torsion
_geom_torsion_site_symmetry_1
_geom_torsion_site_symmetry_4
O3 Sn1 O2 C1 9.3(3) 2_665 .
C8 Sn1 O2 C1 -98.8(3) . .
C10 Sn1 O2 C1 116.4(3) . .
O3 Sn1 O2 C1 18.4(6) . .
Sn1 Sn1 O2 C1 11.2(4) 2_665 .
C12 Sn2 O3 Sn1 -80.17(19) . 2_665
C14 Sn2 O3 Sn1 92.24(17) . 2_665
O4 Sn2 O3 Sn1 -177.01(16) . 2_665
O1 Sn2 O3 Sn1 5.80(16) 2_665 2_665
C12 Sn2 O3 Sn1 99.27(15) . .
C14 Sn2 O3 Sn1 -88.33(14) . .
O4 Sn2 O3 Sn1 2.43(10) . .
O1 Sn2 O3 Sn1 -174.77(10) 2_665 .
O3 Sn1 O3 Sn2 -179.61(16) 2_665 .
C8 Sn1 O3 Sn2 -73.14(13) . .
C10 Sn1 O3 Sn2 74.41(13) . .
O2 Sn1 O3 Sn2 171.1(3) . .
Sn1 Sn1 O3 Sn2 -179.61(16) 2_665 .
O3 Sn1 O3 Sn1 0.0 2_665 2_665
C8 Sn1 O3 Sn1 106.47(11) . 2_665
C10 Sn1 O3 Sn1 -105.97(11) . 2_665
O2 Sn1 O3 Sn1 -9.3(4) . 2_665
O3 Sn2 O4 C16 -178.0(2) . .
C12 Sn2 O4 C16 70.7(2) . .
C14 Sn2 O4 C16 -67.2(2) . .
O1 Sn2 O4 C16 -157.0(5) 2_665 .
C7 S1 N1 N2 -0.3(3) . .
S1 N1 N2 C6 0.3(4) . .
C22 S2 N3 N4 0.6(3) . .
S2 N3 N4 C21 -0.6(4) . .
Sn2 O1 C1 O2 -17.6(5) 2_665 .
Sn2 O1 C1 C2 162.7(2) 2_665 .
Sn1 O2 C1 O1 -0.5(6) . .
Sn1 O2 C1 C2 179.2(2) . .
O1 C1 C2 C3 -5.4(5) . .
O2 C1 C2 C3 174.9(3) . .
O1 C1 C2 C7 175.1(3) . .
O2 C1 C2 C7 -4.7(4) . .
C7 C2 C3 C4 1.5(5) . .
C1 C2 C3 C4 -178.1(3) . .
C2 C3 C4 C5 -1.0(5) . .
C3 C4 C5 C6 -0.1(5) . .
N1 N2 C6 C7 -0.1(4) . .
N1 N2 C6 C5 -179.6(3) . .
C4 C5 C6 C7 0.7(5) . .
C4 C5 C6 N2 -179.9(3) . .
N2 C6 C7 C2 -179.7(3) . .
C5 C6 C7 C2 -0.2(5) . .
N2 C6 C7 S1 -0.1(4) . .
C5 C6 C7 S1 179.4(3) . .
C3 C2 C7 C6 -0.9(5) . .
C1 C2 C7 C6 178.7(3) . .
C3 C2 C7 S1 179.7(2) . .
C1 C2 C7 S1 -0.8(5) . .
N1 S1 C7 C6 0.2(2) . .
N1 S1 C7 C2 179.7(3) . .
O3 Sn1 C8 C9 -28.0(3) 2_665 .
C10 Sn1 C8 C9 137.6(3) . .
O3 Sn1 C8 C9 -107.1(3) . .
O2 Sn1 C8 C9 60.2(3) . .
Sn1 Sn1 C8 C9 -69.6(3) 2_665 .
O3 Sn1 C10 C11 15.4(3) 2_665 .
C8 Sn1 C10 C11 -150.3(2) . .
O3 Sn1 C10 C11 93.5(2) . .
O2 Sn1 C10 C11 -72.4(2) . .
Sn1 Sn1 C10 C11 56.5(2) 2_665 .
O3 Sn2 C12 C13 163.9(2) . .
C14 Sn2 C12 C13 -5.9(4) . .
O4 Sn2 C12 C13 -112.0(3) . .
O1 Sn2 C12 C13 73.8(3) 2_665 .
O3 Sn2 C14 C15 -161.3(2) . .
C12 Sn2 C14 C15 8.6(3) . .
O4 Sn2 C14 C15 117.0(2) . .
O1 Sn2 C14 C15 -70.8(2) 2_665 .
Sn2 O4 C16 O5 -6.7(4) . .
Sn2 O4 C16 C17 171.6(2) . .
O5 C16 C17 C18 179.5(3) . .
O4 C16 C17 C18 1.1(5) . .
O5 C16 C17 C22 -0.1(4) . .
O4 C16 C17 C22 -178.5(3) . .
C22 C17 C18 C19 -0.2(5) . .
C16 C17 C18 C19 -179.8(3) . .
C17 C18 C19 C20 1.4(5) . .
C18 C19 C20 C21 -1.6(5) . .
N3 N4 C21 C22 0.1(4) . .
N3 N4 C21 C20 -179.4(3) . .
C19 C20 C21 N4 -179.7(3) . .
C19 C20 C21 C22 0.8(5) . .
N4 C21 C22 C17 -179.2(3) . .
C20 C21 C22 C17 0.3(5) . .
N4 C21 C22 S2 0.3(3) . .
C20 C21 C22 S2 179.9(2) . .
C18 C17 C22 C21 -0.6(5) . .
C16 C17 C22 C21 179.0(3) . .
C18 C17 C22 S2 179.9(2) . .
C16 C17 C22 S2 -0.5(5) . .
N3 S2 C22 C21 -0.5(2) . .
N3 S2 C22 C17 179.0(3) . .
C25 C23 C24 C25 0.2(5) 2_575 .
C23 C24 C25 C23 -0.2(5) . 2_575
C28 C26 C27 C28 1.6(8) 2_556 .
C26 C27 C28 C26 -1.6(8) . 2_556
